data_7041652
loop_
_publ_author_name
'Chernichenko, K.'
'K\'otai, B'
'Nieger, M.'
'Heikkinen, S.'
'P\'apai, I'
'Repo, T.'

_publ_section_title
;
 Replacing C6F5 groups with Cl and H atoms in frustrated Lewis pairs: H2
 additions and catalytic hydrogenations.
;
_journal_issue 7
_journal_name_full 'Dalton transactions (Cambridge, England : 2003)'
_journal_page_first 2263
_journal_page_last 2269
_journal_paper_doi 10.1039/c6dt04649e
_journal_volume 46
_journal_year 2017
_chemical_formula_moiety 'C15 H23 B Cl3 N'
_chemical_formula_sum 'C15 H23 B Cl3 N'
_chemical_formula_weight 334.50
_chemical_name_systematic
;
trichloro(2-(2,2,6,6-tetramethylpiperidin-1-ium-1-yl)phenyl)borate
;
_space_group_IT_number 9
_symmetry_cell_setting monoclinic
_symmetry_space_group_name_Hall 'C -2yc'
_symmetry_space_group_name_H-M 'C 1 c 1'
_atom_sites_solution_hydrogens geom
_atom_sites_solution_primary direct
_atom_sites_solution_secondary difmap
_audit_creation_method SHELXL-97
_audit_update_record
;
2012-11-26 deposited with the CCDC.
2017-01-10 downloaded from the CCDC.
;
_cell_angle_alpha 90.00
_cell_angle_beta 104.89(2)
_cell_angle_gamma 90.00
_cell_formula_units_Z 4
_cell_length_a 7.867(1)
_cell_length_b 15.592(2)
_cell_length_c 14.279(2)
_cell_measurement_reflns_used 497
_cell_measurement_temperature 123(2)
_cell_measurement_theta_max 25
_cell_measurement_theta_min 2
_cell_volume 1692.7(4)
_computing_cell_refinement EVALCCD
_computing_data_collection Collect
_computing_data_reduction EVALCCD
_computing_molecular_graphics XP
_computing_publication_material 'SHELXL-97 (Sheldrick, 1997)'
_computing_structure_refinement 'SHELXL-97 (Sheldrick, 1997)'
_computing_structure_solution 'SHELXS-97 (Sheldrick, 1990)'
_diffrn_ambient_temperature 123(2)
_diffrn_measured_fraction_theta_full 0.999
_diffrn_measured_fraction_theta_max 0.999
_diffrn_measurement_device_type 'Bruker-Nonius KappaCCD'
_diffrn_measurement_method 'rotation in phi and omega, 2 deg.'
_diffrn_radiation_monochromator graphite
_diffrn_radiation_source 'fine-focus sealed tube'
_diffrn_radiation_type MoK\a
_diffrn_radiation_wavelength 0.71073
_diffrn_reflns_av_R_equivalents 0.0312
_diffrn_reflns_av_sigmaI/netI 0.0257
_diffrn_reflns_limit_h_max 10
_diffrn_reflns_limit_h_min -10
_diffrn_reflns_limit_k_max 20
_diffrn_reflns_limit_k_min -20
_diffrn_reflns_limit_l_max 18
_diffrn_reflns_limit_l_min -18
_diffrn_reflns_number 18128
_diffrn_reflns_theta_full 27.47
_diffrn_reflns_theta_max 27.47
_diffrn_reflns_theta_min 2.95
_exptl_absorpt_coefficient_mu 0.531
_exptl_absorpt_correction_T_max 0.9606
_exptl_absorpt_correction_T_min 0.8574
_exptl_absorpt_correction_type multi-scan
_exptl_absorpt_process_details 'SADABS (Sheldrick, 2008)'
_exptl_crystal_colour colourless
_exptl_crystal_density_diffrn 1.313
_exptl_crystal_density_meas ?
_exptl_crystal_density_method 'not measured'
_exptl_crystal_description blocks
_exptl_crystal_F_000 704
_exptl_crystal_size_max 0.30
_exptl_crystal_size_mid 0.12
_exptl_crystal_size_min 0.08
_refine_diff_density_max 0.779
_refine_diff_density_min -0.477
_refine_diff_density_rms 0.053
_refine_ls_abs_structure_details 'Flack H D (1983), Acta Cryst. A39, 876-881'
_refine_ls_abs_structure_Flack -0.03(5)
_refine_ls_extinction_method none
_refine_ls_goodness_of_fit_ref 1.035
_refine_ls_hydrogen_treatment mixed
_refine_ls_matrix_type full
_refine_ls_number_parameters 184
_refine_ls_number_reflns 3894
_refine_ls_number_restraints 3
_refine_ls_restrained_S_all 1.035
_refine_ls_R_factor_all 0.0368
_refine_ls_R_factor_gt 0.0341
_refine_ls_shift/su_max 0.001
_refine_ls_shift/su_mean 0.000
_refine_ls_structure_factor_coef Fsqd
_refine_ls_weighting_details 'calc w=1/[\s^2^(Fo^2^)+(0.0490P)^2^+1.4400P] where P=(Fo^2^+2Fc^2^)/3'
_refine_ls_weighting_scheme calc
_refine_ls_wR_factor_gt 0.0842
_refine_ls_wR_factor_ref 0.0857
_reflns_number_gt 3675
_reflns_number_total 3894
_reflns_threshold_expression >2sigma(I)
_cod_data_source_file c6dt04649e2.cif
_cod_data_source_block les101_f_compound_10c
_cod_depositor_comments
;
The following automatic conversions were performed:

'_exptl_crystal_density_meas' value 'none' was changed to '?' - the
value is perceived as not measured.

Automatic conversion script
Id: cif_fix_values 4268 2015-11-12 08:31:59Z antanas 

 Adding full bibliography for 7041648--7041652.cif.
;
_cod_original_sg_symbol_H-M 'C c'
_cod_database_code 7041652

loop_
_symmetry_equiv_pos_as_xyz
'x, y, z'
'x, -y, z+1/2'
'x+1/2, y+1/2, z'
'x+1/2, -y+1/2, z+1/2'

loop_
_atom_site_label
_atom_site_type_symbol
_atom_site_fract_x
_atom_site_fract_y
_atom_site_fract_z
_atom_site_U_iso_or_equiv
_atom_site_adp_type
_atom_site_occupancy
_atom_site_symmetry_multiplicity
_atom_site_calc_flag
_atom_site_refinement_flags
B1 B 0.0292(3) 0.47732(16) 0.51994(17) 0.0208(5) Uani 1 1 d .
Cl1 Cl 0.03479(6) 0.49030(3) 0.65299(4) 0.02303(12) Uani 1 1 d .
Cl2 Cl -0.19173(7) 0.43032(4) 0.46076(4) 0.03501(15) Uani 1 1 d .
Cl3 Cl 0.04245(9) 0.58799(4) 0.47270(5) 0.03982(17) Uani 1 1 d .
C1 C 0.1791(3) 0.41697(12) 0.49390(14) 0.0176(4) Uani 1 1 d .
C2 C 0.1762(3) 0.41824(14) 0.39487(15) 0.0216(4) Uani 1 1 d .
H2 H 0.0949 0.4553 0.3530 0.026 Uiso 1 1 calc R
C3 C 0.2860(3) 0.36814(15) 0.35526(16) 0.0238(4) Uani 1 1 d .
H3 H 0.2811 0.3723 0.2882 0.029 Uiso 1 1 calc R
C4 C 0.4020(3) 0.31241(15) 0.41391(17) 0.0248(5) Uani 1 1 d .
H4 H 0.4754 0.2767 0.3871 0.030 Uiso 1 1 calc R
C5 C 0.4116(3) 0.30850(14) 0.51195(16) 0.0211(4) Uani 1 1 d .
H5 H 0.4920 0.2703 0.5525 0.025 Uiso 1 1 calc R
C6 C 0.3035(3) 0.36061(13) 0.55120(14) 0.0164(4) Uani 1 1 d .
N7 N 0.3246(2) 0.35704(11) 0.65732(12) 0.0159(3) Uani 1 1 d D
H7 H 0.244(3) 0.3930(15) 0.6667(18) 0.019 Uiso 1 1 d D
C8 C 0.4997(3) 0.39909(15) 0.71954(16) 0.0224(4) Uani 1 1 d .
C9 C 0.4780(3) 0.40631(16) 0.82265(17) 0.0296(5) Uani 1 1 d .
H9A H 0.5893 0.4279 0.8656 0.036 Uiso 1 1 calc R
H9B H 0.3852 0.4491 0.8231 0.036 Uiso 1 1 calc R
C10 C 0.4300(3) 0.32236(17) 0.86371(17) 0.0313(5) Uani 1 1 d .
H10A H 0.5241 0.2796 0.8663 0.038 Uiso 1 1 calc R
H10B H 0.4191 0.3317 0.9305 0.038 Uiso 1 1 calc R
C11 C 0.2573(3) 0.28869(16) 0.80067(16) 0.0253(5) Uani 1 1 d .
H11A H 0.1635 0.3306 0.8020 0.030 Uiso 1 1 calc R
H11B H 0.2281 0.2346 0.8292 0.030 Uiso 1 1 calc R
C12 C 0.2565(3) 0.27189(13) 0.69471(15) 0.0193(4) Uani 1 1 d .
C13 C 0.0665(3) 0.25950(15) 0.63433(18) 0.0261(5) Uani 1 1 d .
H13A H -0.0030 0.3104 0.6405 0.039 Uiso 1 1 calc R
H13B H 0.0156 0.2090 0.6578 0.039 Uiso 1 1 calc R
H13C H 0.0654 0.2512 0.5661 0.039 Uiso 1 1 calc R
C14 C 0.3624(3) 0.19258(15) 0.68443(19) 0.0272(5) Uani 1 1 d .
H14A H 0.4841 0.1998 0.7229 0.041 Uiso 1 1 calc R
H14B H 0.3609 0.1845 0.6161 0.041 Uiso 1 1 calc R
H14C H 0.3107 0.1422 0.7076 0.041 Uiso 1 1 calc R
C15 C 0.5106(3) 0.48827(15) 0.67723(19) 0.0298(5) Uani 1 1 d .
H15A H 0.5241 0.4828 0.6111 0.045 Uiso 1 1 calc R
H15B H 0.6120 0.5190 0.7174 0.045 Uiso 1 1 calc R
H15C H 0.4027 0.5202 0.6759 0.045 Uiso 1 1 calc R
C16 C 0.6671(3) 0.34982(17) 0.71751(19) 0.0289(5) Uani 1 1 d .
H16A H 0.6769 0.3459 0.6506 0.043 Uiso 1 1 calc R
H16B H 0.6616 0.2920 0.7435 0.043 Uiso 1 1 calc R
H16C H 0.7698 0.3800 0.7572 0.043 Uiso 1 1 calc R

loop_
_atom_site_aniso_label
_atom_site_aniso_U_11
_atom_site_aniso_U_22
_atom_site_aniso_U_33
_atom_site_aniso_U_23
_atom_site_aniso_U_13
_atom_site_aniso_U_12
B1 0.0255(12) 0.0181(11) 0.0180(11) 0.0016(9) 0.0038(9) 0.0043(9)
Cl1 0.0284(2) 0.0221(2) 0.0197(2) -0.0010(2) 0.00825(17) 0.0091(2)
Cl2 0.0211(2) 0.0467(4) 0.0333(3) -0.0062(3) -0.0002(2) 0.0051(2)
Cl3 0.0665(4) 0.0193(3) 0.0416(3) 0.0102(2) 0.0282(3) 0.0127(3)
C1 0.0204(10) 0.0146(9) 0.0176(10) 0.0014(7) 0.0047(7) 0.0010(7)
C2 0.0279(11) 0.0199(11) 0.0166(10) 0.0003(8) 0.0053(8) -0.0019(8)
C3 0.0313(11) 0.0244(11) 0.0182(10) -0.0017(8) 0.0111(8) -0.0076(9)
C4 0.0276(11) 0.0238(11) 0.0282(11) -0.0053(9) 0.0168(9) -0.0014(9)
C5 0.0204(9) 0.0195(10) 0.0256(10) -0.0008(8) 0.0100(8) 0.0018(8)
C6 0.0199(9) 0.0146(9) 0.0166(9) -0.0010(7) 0.0082(7) -0.0016(7)
N7 0.0164(7) 0.0146(8) 0.0175(8) 0.0003(6) 0.0059(6) 0.0019(6)
C8 0.0170(9) 0.0226(11) 0.0254(11) -0.0007(8) 0.0015(8) -0.0018(8)
C9 0.0310(12) 0.0323(13) 0.0219(11) -0.0053(9) 0.0000(9) 0.0010(10)
C10 0.0366(13) 0.0381(14) 0.0193(11) 0.0053(10) 0.0076(9) 0.0119(11)
C11 0.0299(11) 0.0259(11) 0.0239(11) 0.0067(9) 0.0137(9) 0.0068(9)
C12 0.0225(10) 0.0149(10) 0.0237(10) 0.0047(8) 0.0116(8) -0.0007(8)
C13 0.0240(10) 0.0239(11) 0.0319(12) -0.0003(9) 0.0097(9) -0.0064(9)
C14 0.0335(12) 0.0163(10) 0.0361(12) 0.0043(9) 0.0166(10) 0.0040(9)
C15 0.0267(12) 0.0218(11) 0.0380(14) -0.0011(9) 0.0028(9) -0.0082(9)
C16 0.0175(10) 0.0323(13) 0.0356(13) 0.0033(10) 0.0044(9) 0.0035(9)

loop_
_atom_type_symbol
_atom_type_description
_atom_type_scat_dispersion_real
_atom_type_scat_dispersion_imag
_atom_type_scat_source
C C 0.0033 0.0016 'International Tables Vol C Tables 4.2.6.8 and 6.1.1.4'
H H 0.0000 0.0000 'International Tables Vol C Tables 4.2.6.8 and 6.1.1.4'
B B 0.0013 0.0007 'International Tables Vol C Tables 4.2.6.8 and 6.1.1.4'
N N 0.0061 0.0033 'International Tables Vol C Tables 4.2.6.8 and 6.1.1.4'
Cl Cl 0.1484 0.1585 'International Tables Vol C Tables 4.2.6.8 and 6.1.1.4'

loop_
_geom_angle_atom_site_label_1
_geom_angle_atom_site_label_2
_geom_angle_atom_site_label_3
_geom_angle
C1 B1 Cl3 109.98(15)
C1 B1 Cl2 108.29(15)
Cl3 B1 Cl2 109.27(12)
C1 B1 Cl1 117.32(15)
Cl3 B1 Cl1 105.90(12)
Cl2 B1 Cl1 105.83(12)
C2 C1 C6 114.92(18)
C2 C1 B1 113.32(18)
C6 C1 B1 131.65(18)
C3 C2 C1 123.3(2)
C3 C2 H2 118.3
C1 C2 H2 118.3
C4 C3 C2 119.5(2)
C4 C3 H3 120.3
C2 C3 H3 120.3
C3 C4 C5 119.9(2)
C3 C4 H4 120.1
C5 C4 H4 120.1
C4 C5 C6 120.1(2)
C4 C5 H5 120.0
C6 C5 H5 120.0
C5 C6 C1 122.30(19)
C5 C6 N7 118.02(18)
C1 C6 N7 119.68(17)
C6 N7 C12 114.82(15)
C6 N7 C8 114.33(15)
C12 N7 C8 118.90(15)
C6 N7 H7 103.6(16)
C12 N7 H7 99.4(17)
C8 N7 H7 102.0(17)
C15 C8 C9 110.2(2)
C15 C8 C16 108.27(19)
C9 C8 C16 111.39(19)
C15 C8 N7 106.57(17)
C9 C8 N7 105.97(17)
C16 C8 N7 114.31(18)
C10 C9 C8 114.1(2)
C10 C9 H9A 108.7
C8 C9 H9A 108.7
C10 C9 H9B 108.7
C8 C9 H9B 108.7
H9A C9 H9B 107.6
C11 C10 C9 110.00(19)
C11 C10 H10A 109.7
C9 C10 H10A 109.7
C11 C10 H10B 109.7
C9 C10 H10B 109.7
H10A C10 H10B 108.2
C10 C11 C12 114.88(18)
C10 C11 H11A 108.5
C12 C11 H11A 108.5
C10 C11 H11B 108.5
C12 C11 H11B 108.5
H11A C11 H11B 107.5
C14 C12 C11 111.78(18)
C14 C12 C13 108.83(18)
C11 C12 C13 109.42(17)
C14 C12 N7 114.23(16)
C11 C12 N7 105.94(17)
C13 C12 N7 106.42(16)
C12 C13 H13A 109.5
C12 C13 H13B 109.5
H13A C13 H13B 109.5
C12 C13 H13C 109.5
H13A C13 H13C 109.5
H13B C13 H13C 109.5
C12 C14 H14A 109.5
C12 C14 H14B 109.5
H14A C14 H14B 109.5
C12 C14 H14C 109.5
H14A C14 H14C 109.5
H14B C14 H14C 109.5
C8 C15 H15A 109.5
C8 C15 H15B 109.5
H15A C15 H15B 109.5
C8 C15 H15C 109.5
H15A C15 H15C 109.5
H15B C15 H15C 109.5
C8 C16 H16A 109.5
C8 C16 H16B 109.5
H16A C16 H16B 109.5
C8 C16 H16C 109.5
H16A C16 H16C 109.5
H16B C16 H16C 109.5

loop_
_geom_bond_atom_site_label_1
_geom_bond_atom_site_label_2
_geom_bond_distance
B1 C1 1.625(3)
B1 Cl3 1.865(2)
B1 Cl2 1.875(3)
B1 Cl1 1.900(2)
C1 C2 1.408(3)
C1 C6 1.410(3)
C2 C3 1.388(3)
C2 H2 0.9500
C3 C4 1.377(3)
C3 H3 0.9500
C4 C5 1.384(3)
C4 H4 0.9500
C5 C6 1.394(3)
C5 H5 0.9500
C6 N7 1.482(3)
N7 C12 1.575(3)
N7 C8 1.578(3)
N7 H7 0.883(16)
C8 C15 1.527(3)
C8 C9 1.529(3)
C8 C16 1.531(3)
C9 C10 1.521(4)
C9 H9A 0.9900
C9 H9B 0.9900
C10 C11 1.517(3)
C10 H10A 0.9900
C10 H10B 0.9900
C11 C12 1.534(3)
C11 H11A 0.9900
C11 H11B 0.9900
C12 C14 1.519(3)
C12 C13 1.534(3)
C13 H13A 0.9800
C13 H13B 0.9800
C13 H13C 0.9800
C14 H14A 0.9800
C14 H14B 0.9800
C14 H14C 0.9800
C15 H15A 0.9800
C15 H15B 0.9800
C15 H15C 0.9800
C16 H16A 0.9800
C16 H16B 0.9800
C16 H16C 0.9800

loop_
_geom_hbond_atom_site_label_D
_geom_hbond_atom_site_label_H
_geom_hbond_atom_site_label_A
_geom_hbond_distance_DH
_geom_hbond_distance_HA
_geom_hbond_distance_DA
_geom_hbond_angle_DHA
N7 H7 Cl1 0.883(16) 2.209(18) 3.0735(18) 166(2)

loop_
_geom_torsion_atom_site_label_1
_geom_torsion_atom_site_label_2
_geom_torsion_atom_site_label_3
_geom_torsion_atom_site_label_4
_geom_torsion
Cl3 B1 C1 C2 -52.7(2)
Cl2 B1 C1 C2 66.7(2)
Cl1 B1 C1 C2 -173.73(16)
Cl3 B1 C1 C6 131.4(2)
Cl2 B1 C1 C6 -109.3(2)
Cl1 B1 C1 C6 10.3(3)
C6 C1 C2 C3 0.2(3)
B1 C1 C2 C3 -176.5(2)
C1 C2 C3 C4 1.6(3)
C2 C3 C4 C5 -1.7(3)
C3 C4 C5 C6 0.3(3)
C4 C5 C6 C1 1.5(3)
C4 C5 C6 N7 -177.19(19)
C2 C1 C6 C5 -1.7(3)
B1 C1 C6 C5 174.2(2)
C2 C1 C6 N7 177.01(18)
B1 C1 C6 N7 -7.1(3)
C5 C6 N7 C12 -71.3(2)
C1 C6 N7 C12 109.9(2)
C5 C6 N7 C8 71.2(2)
C1 C6 N7 C8 -107.6(2)
C6 N7 C8 C15 50.7(2)
C12 N7 C8 C15 -168.44(18)
C6 N7 C8 C9 168.08(17)
C12 N7 C8 C9 -51.1(2)
C6 N7 C8 C16 -68.9(2)
C12 N7 C8 C16 72.0(2)
C15 C8 C9 C10 168.6(2)
C16 C8 C9 C10 -71.2(3)
N7 C8 C9 C10 53.7(2)
C8 C9 C10 C11 -59.8(3)
C9 C10 C11 C12 59.0(3)
C10 C11 C12 C14 73.0(3)
C10 C11 C12 C13 -166.41(19)
C10 C11 C12 N7 -52.0(2)
C6 N7 C12 C14 67.2(2)
C8 N7 C12 C14 -73.5(2)
C6 N7 C12 C11 -169.30(16)
C8 N7 C12 C11 50.0(2)
C6 N7 C12 C13 -52.9(2)
C8 N7 C12 C13 166.41(17)
